data_7705452
loop_
_publ_author_name
'Wu, Si-Guo'
'Peng, Yuan-Yuan'
'Chen, Yan-Cong'
'Liu, Jun-Liang'
'Tong, Ming-Liang'

_publ_section_title
;
 Magnetic dynamics of an open-ring tridysprosium complex employing mixed
 ligands.
;
_journal_issue 40
_journal_name_full 'Dalton transactions (Cambridge, England : 2003)'
_journal_page_first 14140
_journal_page_last 14147
_journal_paper_doi 10.1039/d0dt02698k
_journal_volume 49
_journal_year 2020
_chemical_formula_moiety 'C113 H85 Dy3 N8 O14, 2(Cl O4), C H2 Cl2, 2(C H4 O)'
_chemical_formula_sum 'C116 H95 Cl4 Dy3 N8 O24'
_chemical_formula_weight 2614.29
_space_group_crystal_system monoclinic
_space_group_IT_number 14
_space_group_name_Hall '-P 2ybc'
_space_group_name_H-M_alt 'P 1 21/c 1'
_atom_sites_solution_hydrogens geom
_atom_sites_solution_primary dual
_audit_creation_date 2020-07-16
_audit_creation_method
;
Olex2 1.2
(compiled 2018.05.29 svn.r3508 for OlexSys, GUI svn.r5506)
;
_audit_update_record
;
2020-07-27 deposited with the CCDC.	2020-09-17 downloaded from the CCDC.
;
_cell_angle_alpha 90
_cell_angle_beta 107.1480(10)
_cell_angle_gamma 90
_cell_formula_units_Z 4
_cell_length_a 17.0092(6)
_cell_length_b 28.1560(10)
_cell_length_c 25.5123(9)
_cell_measurement_reflns_used 9898
_cell_measurement_temperature 120(2)
_cell_measurement_theta_max 27.48
_cell_measurement_theta_min 2.33
_cell_volume 11675.0(7)
_computing_cell_refinement 'SAINT v8.37A (Bruker, 2015)'
_computing_data_reduction 'SAINT v8.37A (Bruker, 2015)'
_computing_molecular_graphics 'Olex2 (Dolomanov et al., 2009)'
_computing_publication_material 'Olex2 (Dolomanov et al., 2009)'
_computing_structure_refinement 'ShelXL (Sheldrick, 2015)'
_computing_structure_solution 'XT (Sheldrick, 2015)'
_diffrn_ambient_temperature 120.01
_diffrn_measured_fraction_theta_full 0.998
_diffrn_measured_fraction_theta_max 0.993
_diffrn_measurement_device_type 'Bruker D8 QUEST'
_diffrn_measurement_method '\f and \w scans'
_diffrn_radiation_type MoK\a
_diffrn_radiation_wavelength 0.71073
_diffrn_reflns_av_R_equivalents 0.0491
_diffrn_reflns_av_unetI/netI 0.0571
_diffrn_reflns_Laue_measured_fraction_full 0.998
_diffrn_reflns_Laue_measured_fraction_max 0.993
_diffrn_reflns_limit_h_max 22
_diffrn_reflns_limit_h_min -20
_diffrn_reflns_limit_k_max 36
_diffrn_reflns_limit_k_min -36
_diffrn_reflns_limit_l_max 32
_diffrn_reflns_limit_l_min -33
_diffrn_reflns_number 107020
_diffrn_reflns_point_group_measured_fraction_full 0.998
_diffrn_reflns_point_group_measured_fraction_max 0.993
_diffrn_reflns_theta_full 25.242
_diffrn_reflns_theta_max 27.558
_diffrn_reflns_theta_min 1.846
_diffrn_standards_number 0
_exptl_absorpt_coefficient_mu 2.064
_exptl_absorpt_correction_T_max 0.7456
_exptl_absorpt_correction_T_min 0.6015
_exptl_absorpt_correction_type multi-scan
_exptl_absorpt_process_details
'SADABS-2014/5 (Bruker,2014/5) was used for absorption correction. wR2(int) was 0.0690 before and 0.0553 after correction. The Ratio of minimum to maximum transmission is 0.8067. The \l/2 correction factor is Not present.'
_exptl_crystal_colour yellow
_exptl_crystal_colour_primary yellow
_exptl_crystal_density_diffrn 1.487
_exptl_crystal_description BAR
_exptl_crystal_F_000 5220
_exptl_crystal_size_max 0.301
_exptl_crystal_size_mid 0.224
_exptl_crystal_size_min 0.154
_refine_diff_density_max 2.908
_refine_diff_density_min -1.872
_refine_diff_density_rms 0.175
_refine_ls_extinction_method none
_refine_ls_goodness_of_fit_ref 1.029
_refine_ls_hydrogen_treatment constr
_refine_ls_matrix_type full
_refine_ls_number_parameters 1404
_refine_ls_number_reflns 26789
_refine_ls_number_restraints 66
_refine_ls_restrained_S_all 1.040
_refine_ls_R_factor_all 0.0966
_refine_ls_R_factor_gt 0.0623
_refine_ls_shift/su_max 0.002
_refine_ls_shift/su_mean 0.000
_refine_ls_structure_factor_coef Fsqd
_refine_ls_weighting_details 'w=1/[\s^2^(Fo^2^)+(0.0520P)^2^+136.5585P] where P=(Fo^2^+2Fc^2^)/3'
_refine_ls_weighting_scheme calc
_refine_ls_wR_factor_gt 0.1424
_refine_ls_wR_factor_ref 0.1621
_reflns_Friedel_coverage 0.000
_reflns_number_gt 18988
_reflns_number_total 26789
_reflns_threshold_expression 'I > 2\s(I)'
_cod_data_source_file d0dt02698k2.cif
_cod_data_source_block Dy3
_cod_depositor_comments 'Adding full bibliography for 7705452.cif.'
_cod_database_code 7705452
_shelx_shelxl_version_number 2018/3
_shelx_space_group_comment
;
The symmetry employed for this shelxl refinement is uniquely defined
by the following loop, which should always be used as a source of
symmetry information in preference to the above space-group names.
They are only intended as comments.
;
_shelx_estimated_absorpt_t_max 0.742
_shelx_estimated_absorpt_t_min 0.575
_olex2_refinement_description
;
1. Fixed Uiso
 At 1.2 times of:
  All C(H) groups, All C(H,H) groups
 At 1.5 times of:
  All C(H,H,H) groups, All O(H) groups
2. Uiso/Uaniso restraints and constraints
Uanis(Cl4) \\sim Ueq: with sigma of 0.001 and sigma for terminal atoms of 0.002
Uanis(C13) \\sim Ueq, Uanis(C14) \\sim Ueq, Uanis(C12) \\sim Ueq, Uanis(C11)
\\sim Ueq: with sigma of 0.01 and sigma for terminal atoms of 0.02
Uanis(C115) \\sim Ueq, Uanis(Cl4) \\sim Ueq: with sigma of 0.01 and sigma for
terminal atoms of 0.02
Uanis(O21) \\sim Ueq, Uanis(O23) \\sim Ueq, Uanis(O19) \\sim Ueq, Uanis(C115)
\\sim Ueq: with sigma of 0.01 and sigma for terminal atoms of 0.02
Uanis(C115) \\sim Ueq, Uanis(O16) \\sim Ueq: with sigma of 0.005 and sigma for
terminal atoms of 0.01
Uanis(O15) \\sim Ueq: with sigma of 0.005 and sigma for terminal atoms of 0.01
3.a Secondary CH2 refined with riding coordinates:
 C113(H11G,H11H)
3.b Aromatic/amide H refined with riding coordinates:
 C1(H1), C2(H2), C3(H3), C4(H4), C5(H5), C8(H8), C11(H11), C12(H12), C13(H13),
 C14(H14), C0AA(H0AA), C1AA(H1AA), C17(H17), C18(H18), C21(H21), C22(H22),
 C23(H23), C25(H25), C29(H29), C30(H30), C31(H31), C35(H35), C36(H36), C37(H37),
  C40(H40), C42(H42), C43(H43), C44(H44), C47(H47), C047(H047), C48(H48),
 C49(H49), C52(H52), C53(H53), C54(H54), C57(H57), C59(H59), C60(H60), C61(H61),
  C64(H64), C65(H65), C66(H66), C69(H69), C70(H70), C71(H71), C74(H74),
 C76(H76), C77(H77), C78(H78), C81(H81), C82(H82), C83(H83), C84(H84), C85(H85),
  C86(H86), C87(H87), C88(H88), C91(H91), C94(H94), C95(H95), C96(H96),
 C97(H97), C98(H98), C99(H99), C100(H100), C101(H101), C102(H102), C105(H105),
 C108(H108), C109(H109), C110(H110), C111(H111), C112(H112)
3.c Idealised Me refined as rotating group:
 C32(H32A,H32B,H32C), C33(H33A,H33B,H33C), C50(H50A,H50B,H50C), C67(H67A,H67B,
 H67C), C115(H11A,H11B,H11C), C114(H11D,H11E,H11F)
3.d Idealised tetrahedral OH refined as rotating group:
 O15(H15), O16(H16)
;
_olex2_submission_special_instructions 'No special instructions were received'

loop_
_space_group_symop_operation_xyz
'x, y, z'
'-x, y+1/2, -z+1/2'
'-x, -y, -z'
'x, -y-1/2, z-1/2'

loop_
_atom_site_label
_atom_site_type_symbol
_atom_site_fract_x
_atom_site_fract_y
_atom_site_fract_z
_atom_site_U_iso_or_equiv
_atom_site_adp_type
_atom_site_occupancy
_atom_site_site_symmetry_order
_atom_site_calc_flag
_atom_site_refinement_flags_posn
_atom_site_refinement_flags_adp
_atom_site_refinement_flags_occupancy
_atom_site_disorder_assembly
_atom_site_disorder_group
Dy1 Dy 0.33309(2) 0.77915(2) 0.34008(2) 0.02256(8) Uani 1 1 d . . . . .
Dy2 Dy 0.47244(2) 0.72089(2) 0.47224(2) 0.02062(8) Uani 1 1 d . . . . .
Dy3 Dy 0.61934(2) 0.75960(2) 0.61232(2) 0.02514(9) Uani 1 1 d . . . . .
O1 O 0.7050(3) 0.7977(2) 0.68598(18) 0.0336(12) Uani 1 1 d . . . . .
O2 O 0.7066(3) 0.70374(19) 0.66394(19) 0.0305(11) Uani 1 1 d . . . . .
O3 O 0.7100(3) 0.64659(19) 0.5209(2) 0.0364(12) Uani 1 1 d . . . . .
O4 O 0.5949(3) 0.69806(16) 0.54823(18) 0.0235(10) Uani 1 1 d . . . . .
O5 O 0.5104(3) 0.77979(16) 0.53817(18) 0.0227(10) Uani 1 1 d . . . . .
O6 O 0.3574(3) 0.76080(18) 0.5034(2) 0.0277(10) Uani 1 1 d . . . . .
O7 O 0.5230(3) 0.65992(17) 0.43529(19) 0.0262(10) Uani 1 1 d . . . . .
O8 O 0.4171(3) 0.65626(16) 0.49794(19) 0.0259(10) Uani 1 1 d . . . . .
O9 O 0.5930(3) 0.76083(18) 0.4485(2) 0.0294(11) Uani 1 1 d . . . . .
O10 O 0.4437(3) 0.78766(16) 0.41723(17) 0.0208(10) Uani 1 1 d . . . . .
O11 O 0.3479(3) 0.71157(16) 0.39566(18) 0.0236(10) Uani 1 1 d . . . . .
O12 O 0.2242(3) 0.66207(18) 0.4152(2) 0.0357(12) Uani 1 1 d . . . . .
O13 O 0.2394(3) 0.73174(18) 0.28189(19) 0.0303(12) Uani 1 1 d . . . . .
O14 O 0.2542(3) 0.82652(18) 0.2711(2) 0.0323(12) Uani 1 1 d . . . . .
N1 N 0.5269(4) 0.7961(2) 0.6616(2) 0.0292(13) Uani 1 1 d . . . . .
N2 N 0.5073(4) 0.7050(2) 0.6255(2) 0.0254(12) Uani 1 1 d . . . . .
N3 N 0.6336(4) 0.8443(2) 0.5814(2) 0.0305(14) Uani 1 1 d . . . . .
N4 N 0.7467(4) 0.7759(2) 0.5844(2) 0.0351(15) Uani 1 1 d . . . . .
N5 N 0.4367(4) 0.7231(2) 0.3199(2) 0.0247(12) Uani 1 1 d . . . . .
N6 N 0.4289(4) 0.8167(2) 0.2932(2) 0.0262(13) Uani 1 1 d . . . . .
N7 N 0.2080(4) 0.7979(2) 0.3697(2) 0.0324(14) Uani 1 1 d . . . . .
N8 N 0.3314(4) 0.8612(2) 0.3804(2) 0.0288(13) Uani 1 1 d . . . . .
C1 C 0.9122(5) 0.6576(4) 0.7252(4) 0.054(3) Uani 1 1 d . . . . .
H1 H 0.942288 0.686390 0.733738 0.065 Uiso 1 1 calc R . . . .
C2 C 0.9535(6) 0.6147(5) 0.7311(4) 0.068(3) Uani 1 1 d . . . . .
H2 H 1.011948 0.614383 0.743638 0.081 Uiso 1 1 calc R . . . .
C3 C 0.9115(7) 0.5724(4) 0.7193(5) 0.065(3) Uani 1 1 d . . . . .
H3 H 0.940210 0.543084 0.723705 0.078 Uiso 1 1 calc R . . . .
C4 C 0.8268(7) 0.5736(4) 0.7010(4) 0.064(3) Uani 1 1 d . . . . .
H4 H 0.797153 0.544553 0.693120 0.076 Uiso 1 1 calc R . . . .
C5 C 0.7834(6) 0.6164(3) 0.6938(4) 0.050(2) Uani 1 1 d . . . . .
H5 H 0.724992 0.616411 0.680305 0.060 Uiso 1 1 calc R . . . .
C6 C 0.8259(5) 0.6586(3) 0.7064(3) 0.041(2) Uani 1 1 d . . . . .
C7 C 0.7779(5) 0.7044(3) 0.6986(3) 0.0337(17) Uani 1 1 d . . . . .
C8 C 0.8126(5) 0.7448(3) 0.7283(3) 0.041(2) Uani 1 1 d . . . . .
H8 H 0.866041 0.742519 0.753702 0.050 Uiso 1 1 calc R . . . .
C9 C 0.7718(5) 0.7884(3) 0.7222(3) 0.0363(19) Uani 1 1 d . . . . .
C10 C 0.8119(5) 0.8287(4) 0.7605(4) 0.054(3) Uani 1 1 d . . . . .
C11 C 0.8658(7) 0.8203(5) 0.8129(5) 0.073(3) Uani 1 1 d . U . . .
H11 H 0.877118 0.788571 0.825634 0.087 Uiso 1 1 calc R . . . .
C12 C 0.9023(8) 0.8573(5) 0.8459(6) 0.094(4) Uani 1 1 d . U . . .
H12 H 0.938954 0.852029 0.881482 0.113 Uiso 1 1 calc R . . . .
C13 C 0.8835(9) 0.9035(6) 0.8250(6) 0.105(5) Uani 1 1 d . U . . .
H13 H 0.910750 0.929476 0.846523 0.126 Uiso 1 1 calc R . . . .
C14 C 0.8273(8) 0.9129(5) 0.7746(6) 0.086(4) Uani 1 1 d . U . . .
H14 H 0.814378 0.944619 0.762301 0.103 Uiso 1 1 calc R . . . .
C0AA C 0.7905(6) 0.8745(4) 0.7427(5) 0.061(3) Uani 1 1 d . . . . .
H0AA H 0.750357 0.879779 0.708344 0.073 Uiso 1 1 calc R . . . .
C1AA C 0.5384(5) 0.8406(3) 0.6786(3) 0.0344(17) Uani 1 1 d . . . . .
H1AA H 0.589549 0.855426 0.681026 0.041 Uiso 1 1 calc R . . . .
C17 C 0.4769(6) 0.8674(3) 0.6934(3) 0.042(2) Uani 1 1 d . . . . .
H17 H 0.486689 0.899407 0.705150 0.050 Uiso 1 1 calc R . . . .
C18 C 0.4038(5) 0.8460(3) 0.6904(3) 0.040(2) Uani 1 1 d . . . . .
H18 H 0.361340 0.863495 0.698884 0.047 Uiso 1 1 calc R . . . .
C19 C 0.3912(5) 0.7982(3) 0.6748(3) 0.0350(18) Uani 1 1 d . . . . .
C20 C 0.4548(5) 0.7739(3) 0.6601(3) 0.0278(16) Uani 1 1 d . . . . .
C21 C 0.3185(6) 0.7740(4) 0.6731(4) 0.047(2) Uani 1 1 d . . . . .
H21 H 0.276489 0.789782 0.683931 0.057 Uiso 1 1 calc R . . . .
C22 C 0.3075(6) 0.7275(4) 0.6559(4) 0.048(2) Uani 1 1 d . . . . .
H22 H 0.257969 0.711396 0.654788 0.057 Uiso 1 1 calc R . . . .
C23 C 0.3693(5) 0.7040(3) 0.6400(3) 0.0377(18) Uani 1 1 d . . . . .
H23 H 0.360412 0.672212 0.627217 0.045 Uiso 1 1 calc R . . . .
C24 C 0.4420(5) 0.7258(3) 0.6423(3) 0.0303(16) Uani 1 1 d . . . . .
C25 C 0.5082(4) 0.6588(3) 0.6213(3) 0.0273(15) Uani 1 1 d . . . . .
H25 H 0.469658 0.641232 0.633990 0.033 Uiso 1 1 calc R . . . .
C26 C 0.5639(4) 0.6323(3) 0.5986(3) 0.0270(15) Uani 1 1 d . . . . .
C27 C 0.6063(4) 0.6530(3) 0.5651(3) 0.0289(16) Uani 1 1 d . . . . .
C28 C 0.6651(5) 0.6241(3) 0.5503(3) 0.0324(17) Uani 1 1 d . . . . .
C29 C 0.6728(5) 0.5766(3) 0.5644(3) 0.041(2) Uani 1 1 d . . . . .
H29 H 0.711359 0.557708 0.553326 0.049 Uiso 1 1 calc R . . . .
C30 C 0.6258(5) 0.5559(3) 0.5942(3) 0.0394(19) Uani 1 1 d . . . . .
H30 H 0.630719 0.522949 0.602502 0.047 Uiso 1 1 calc R . . . .
C31 C 0.5719(5) 0.5836(3) 0.6115(3) 0.0337(17) Uani 1 1 d . . . . .
H31 H 0.539715 0.569881 0.632339 0.040 Uiso 1 1 calc R . . . .
C32 C 0.7830(6) 0.6234(3) 0.5174(4) 0.052(2) Uani 1 1 d . . . . .
H32A H 0.767999 0.596141 0.492529 0.078 Uiso 1 1 calc GR . . . .
H32B H 0.814796 0.612303 0.553957 0.078 Uiso 1 1 calc GR . . . .
H32C H 0.816220 0.645679 0.503471 0.078 Uiso 1 1 calc GR . . . .
C33 C 0.2764(4) 0.7446(3) 0.5020(3) 0.0312(16) Uani 1 1 d . . . . .
H33A H 0.234893 0.763503 0.475339 0.047 Uiso 1 1 calc GR . . . .
H33B H 0.268947 0.748363 0.538468 0.047 Uiso 1 1 calc GR . . . .
H33C H 0.270255 0.711099 0.491367 0.047 Uiso 1 1 calc GR . . . .
C34 C 0.3757(5) 0.8077(2) 0.5188(3) 0.0270(15) Uani 1 1 d . . . . .
C35 C 0.3198(5) 0.8434(3) 0.5177(3) 0.0363(18) Uani 1 1 d . . . . .
H35 H 0.262589 0.836625 0.507697 0.044 Uiso 1 1 calc R . . . .
C36 C 0.3482(6) 0.8895(3) 0.5314(3) 0.042(2) Uani 1 1 d . . . . .
H36 H 0.309758 0.914309 0.530114 0.050 Uiso 1 1 calc R . . . .
C37 C 0.4310(5) 0.8996(3) 0.5468(3) 0.0358(18) Uani 1 1 d . . . . .
H37 H 0.449438 0.931390 0.555006 0.043 Uiso 1 1 calc R . . . .
C38 C 0.4887(5) 0.8626(3) 0.5504(3) 0.0298(16) Uani 1 1 d . . . . .
C39 C 0.4617(4) 0.8166(2) 0.5368(3) 0.0233(14) Uani 1 1 d . . . . .
C40 C 0.5753(5) 0.8745(3) 0.5632(3) 0.0340(18) Uani 1 1 d . . . . .
H40 H 0.589605 0.906379 0.557796 0.041 Uiso 1 1 calc R . . . .
C41 C 0.7162(5) 0.8593(3) 0.5855(3) 0.0352(18) Uani 1 1 d . . . . .
C42 C 0.7421(6) 0.9057(3) 0.5892(4) 0.053(3) Uani 1 1 d . . . . .
H42 H 0.705475 0.930408 0.591948 0.064 Uiso 1 1 calc R . . . .
C43 C 0.8223(7) 0.9167(4) 0.5891(5) 0.071(3) Uani 1 1 d . . . . .
H43 H 0.840121 0.948795 0.592663 0.086 Uiso 1 1 calc R . . . .
C44 C 0.8753(7) 0.8818(4) 0.5838(5) 0.075(4) Uani 1 1 d . . . . .
H44 H 0.928131 0.890167 0.581128 0.090 Uiso 1 1 calc R . . . .
C45 C 0.8523(6) 0.8332(4) 0.5822(4) 0.053(2) Uani 1 1 d . . . . .
C46 C 0.7719(5) 0.8217(3) 0.5840(3) 0.0392(19) Uani 1 1 d . . . . .
C47 C 0.9048(6) 0.7952(4) 0.5792(5) 0.066(3) Uani 1 1 d . . . . .
H47 H 0.958435 0.801326 0.576606 0.079 Uiso 1 1 calc R . . . .
C047 C 0.0297(6) 0.6981(4) 0.2202(4) 0.062(3) Uani 1 1 d . . . . .
H047 H 0.004019 0.728404 0.215326 0.075 Uiso 1 1 calc R . . . .
C48 C 0.8784(5) 0.7499(4) 0.5799(4) 0.050(2) Uani 1 1 d . . . . .
H48 H 0.913778 0.724146 0.578491 0.060 Uiso 1 1 calc R . . . .
C49 C 0.7994(5) 0.7413(3) 0.5828(3) 0.0354(17) Uani 1 1 d . . . . .
H49 H 0.782161 0.709249 0.583600 0.042 Uiso 1 1 calc R . . . .
C50 C 0.6709(4) 0.7415(3) 0.4483(3) 0.0329(17) Uani 1 1 d . . . . .
H50A H 0.715212 0.758019 0.475585 0.049 Uiso 1 1 calc GR . . . .
H50B H 0.678173 0.745612 0.411819 0.049 Uiso 1 1 calc GR . . . .
H50C H 0.672672 0.707569 0.457211 0.049 Uiso 1 1 calc GR . . . .
C51 C 0.5812(5) 0.8092(3) 0.4381(3) 0.0289(16) Uani 1 1 d . . . . .
C52 C 0.6440(5) 0.8422(3) 0.4423(3) 0.0340(17) Uani 1 1 d . . . . .
H52 H 0.699697 0.832326 0.450479 0.041 Uiso 1 1 calc R . . . .
C53 C 0.6222(5) 0.8903(3) 0.4341(3) 0.0389(19) Uani 1 1 d . . . . .
H53 H 0.664168 0.913428 0.437365 0.047 Uiso 1 1 calc R . . . .
C54 C 0.5423(5) 0.9046(3) 0.4214(3) 0.0381(19) Uani 1 1 d . . . . .
H54 H 0.529312 0.937495 0.417276 0.046 Uiso 1 1 calc R . . . .
C55 C 0.4783(5) 0.8708(3) 0.4144(3) 0.0281(15) Uani 1 1 d . . . . .
C56 C 0.4990(4) 0.8226(2) 0.4226(3) 0.0246(14) Uani 1 1 d . . . . .
C57 C 0.3942(5) 0.8866(3) 0.4032(3) 0.0288(16) Uani 1 1 d . . . . .
H57 H 0.385013 0.918060 0.413588 0.035 Uiso 1 1 calc R . . . .
C58 C 0.2515(5) 0.8793(3) 0.3751(3) 0.0380(18) Uani 1 1 d . . . . .
C59 C 0.2313(6) 0.9268(3) 0.3721(4) 0.051(2) Uani 1 1 d . . . . .
H59 H 0.272514 0.949993 0.373940 0.061 Uiso 1 1 calc R . . . .
C60 C 0.1501(7) 0.9411(4) 0.3664(5) 0.070(3) Uani 1 1 d . . . . .
H60 H 0.137036 0.974024 0.363528 0.084 Uiso 1 1 calc R . . . .
C61 C 0.0893(7) 0.9086(4) 0.3648(5) 0.072(3) Uani 1 1 d . . . . .
H61 H 0.035202 0.918975 0.362271 0.086 Uiso 1 1 calc R . . . .
C62 C 0.1075(5) 0.8596(3) 0.3668(4) 0.048(2) Uani 1 1 d . . . . .
C63 C 0.1886(5) 0.8450(3) 0.3707(3) 0.0355(17) Uani 1 1 d . . . . .
C64 C 0.0479(5) 0.8246(4) 0.3643(4) 0.056(3) Uani 1 1 d . . . . .
H64 H -0.006797 0.833389 0.362472 0.067 Uiso 1 1 calc R . . . .
C65 C 0.0691(5) 0.7778(3) 0.3647(4) 0.045(2) Uani 1 1 d . . . . .
H65 H 0.029604 0.753726 0.363773 0.054 Uiso 1 1 calc R . . . .
C66 C 0.1502(5) 0.7656(3) 0.3663(3) 0.0365(18) Uani 1 1 d . . . . .
H66 H 0.163828 0.732980 0.364933 0.044 Uiso 1 1 calc R . . . .
C67 C 0.1505(6) 0.6399(3) 0.4171(5) 0.057(3) Uani 1 1 d . . . . .
H67A H 0.114978 0.634444 0.379676 0.085 Uiso 1 1 calc GR . . . .
H67B H 0.121975 0.660468 0.436640 0.085 Uiso 1 1 calc GR . . . .
H67C H 0.163345 0.609457 0.436353 0.085 Uiso 1 1 calc GR . . . .
C68 C 0.2658(4) 0.6407(3) 0.3830(3) 0.0291(16) Uani 1 1 d . . . . .
C69 C 0.2508(5) 0.5955(3) 0.3627(3) 0.0321(17) Uani 1 1 d . . . . .
H69 H 0.210782 0.576613 0.372227 0.039 Uiso 1 1 calc R . . . .
C70 C 0.2932(5) 0.5768(3) 0.3286(3) 0.0372(18) Uani 1 1 d . . . . .
H70 H 0.283051 0.545106 0.315434 0.045 Uiso 1 1 calc R . . . .
C71 C 0.3498(5) 0.6043(3) 0.3141(3) 0.0308(16) Uani 1 1 d . . . . .
H71 H 0.377840 0.591946 0.289904 0.037 Uiso 1 1 calc R . . . .
C72 C 0.3667(5) 0.6508(2) 0.3346(3) 0.0286(16) Uani 1 1 d . . . . .
C73 C 0.3280(4) 0.6686(2) 0.3720(3) 0.0243(14) Uani 1 1 d . . . . .
C74 C 0.4277(4) 0.6771(3) 0.3177(3) 0.0246(14) Uani 1 1 d . . . . .
H74 H 0.464653 0.659388 0.303770 0.029 Uiso 1 1 calc R . . . .
C75 C 0.5040(5) 0.7432(3) 0.3056(3) 0.0277(15) Uani 1 1 d . . . . .
C76 C 0.5740(5) 0.7192(3) 0.3073(3) 0.0299(16) Uani 1 1 d . . . . .
H76 H 0.579377 0.686857 0.318419 0.036 Uiso 1 1 calc R . . . .
C77 C 0.6393(5) 0.7417(3) 0.2927(3) 0.0384(18) Uani 1 1 d . . . . .
H77 H 0.688023 0.724407 0.294766 0.046 Uiso 1 1 calc R . . . .
C78 C 0.6329(5) 0.7873(3) 0.2761(3) 0.041(2) Uani 1 1 d . . . . .
H78 H 0.675869 0.801623 0.264840 0.049 Uiso 1 1 calc R . . . .
C79 C 0.5623(5) 0.8138(3) 0.2754(3) 0.0352(18) Uani 1 1 d . . . . .
C80 C 0.4970(5) 0.7921(3) 0.2911(3) 0.0277(16) Uani 1 1 d . . . . .
C81 C 0.5526(6) 0.8622(3) 0.2602(3) 0.043(2) Uani 1 1 d . . . . .
H81 H 0.594414 0.878111 0.249241 0.051 Uiso 1 1 calc R . . . .
C82 C 0.4835(6) 0.8861(3) 0.2613(3) 0.042(2) Uani 1 1 d . . . . .
H82 H 0.475869 0.918441 0.250272 0.050 Uiso 1 1 calc R . . . .
C83 C 0.4236(5) 0.8619(3) 0.2789(3) 0.0349(18) Uani 1 1 d . . . . .
H83 H 0.376469 0.879184 0.280773 0.042 Uiso 1 1 calc R . . . .
C84 C 0.3095(5) 0.6056(3) 0.5358(4) 0.0397(19) Uani 1 1 d . . . . .
H84 H 0.305601 0.639207 0.532940 0.048 Uiso 1 1 calc R . . . .
C85 C 0.2592(6) 0.5812(3) 0.5616(4) 0.053(2) Uani 1 1 d . . . . .
H85 H 0.221593 0.597901 0.575974 0.063 Uiso 1 1 calc R . . . .
C86 C 0.2657(6) 0.5324(3) 0.5657(4) 0.046(2) Uani 1 1 d . . . . .
H86 H 0.232927 0.515209 0.583501 0.055 Uiso 1 1 calc R . . . .
C87 C 0.3194(5) 0.5088(3) 0.5439(4) 0.042(2) Uani 1 1 d . . . . .
H87 H 0.322355 0.475081 0.546020 0.050 Uiso 1 1 calc R . . . .
C88 C 0.3697(5) 0.5334(3) 0.5189(3) 0.0328(17) Uani 1 1 d . . . . .
H88 H 0.407536 0.516550 0.504857 0.039 Uiso 1 1 calc R . . . .
C89 C 0.3646(5) 0.5823(2) 0.5144(3) 0.0276(15) Uani 1 1 d . . . . .
C90 C 0.4175(5) 0.6111(2) 0.4888(3) 0.0288(16) Uani 1 1 d . . . . .
C91 C 0.4631(5) 0.5900(3) 0.4576(3) 0.0299(16) Uani 1 1 d . . . . .
H91 H 0.460710 0.556378 0.453801 0.036 Uiso 1 1 calc R . . . .
C92 C 0.5121(5) 0.6152(3) 0.4315(3) 0.0290(16) Uani 1 1 d . . . . .
C93 C 0.5542(5) 0.5899(3) 0.3954(3) 0.0339(17) Uani 1 1 d . . . . .
C94 C 0.5218(5) 0.5483(3) 0.3667(3) 0.0403(19) Uani 1 1 d . . . . .
H94 H 0.474991 0.533437 0.372609 0.048 Uiso 1 1 calc R . . . .
C95 C 0.5588(6) 0.5290(3) 0.3297(4) 0.048(2) Uani 1 1 d . . . . .
H95 H 0.535936 0.501385 0.309385 0.058 Uiso 1 1 calc R . . . .
C96 C 0.6293(6) 0.5498(3) 0.3220(3) 0.050(2) Uani 1 1 d . . . . .
H96 H 0.653897 0.536631 0.296316 0.060 Uiso 1 1 calc R . . . .
C97 C 0.6629(6) 0.5897(3) 0.3521(4) 0.046(2) Uani 1 1 d . . . . .
H97 H 0.712349 0.603171 0.348623 0.056 Uiso 1 1 calc R . . . .
C98 C 0.6238(5) 0.6099(3) 0.3874(3) 0.0362(18) Uani 1 1 d . . . . .
H98 H 0.645472 0.638230 0.406410 0.043 Uiso 1 1 calc R . . . .
C99 C 0.1509(6) 0.6511(3) 0.2416(4) 0.054(3) Uani 1 1 d . . . . .
H99 H 0.209206 0.649016 0.252568 0.065 Uiso 1 1 calc R . . . .
C100 C 0.1052(7) 0.6092(4) 0.2326(5) 0.073(4) Uani 1 1 d . . . . .
H100 H 0.131491 0.579110 0.236207 0.088 Uiso 1 1 calc R . . . .
C101 C 0.0204(8) 0.6127(5) 0.2181(5) 0.083(4) Uani 1 1 d . . . . .
H101 H -0.012077 0.584692 0.212239 0.100 Uiso 1 1 calc R . . . .
C102 C -0.0180(7) 0.6572(5) 0.2121(5) 0.083(4) Uani 1 1 d . . . . .
H102 H -0.076248 0.659382 0.202640 0.099 Uiso 1 1 calc R . . . .
C103 C 0.1153(5) 0.6948(3) 0.2355(3) 0.0362(18) Uani 1 1 d . . . . .
C104 C 0.1675(4) 0.7383(3) 0.2481(3) 0.0307(16) Uani 1 1 d . . . . .
C105 C 0.1397(5) 0.7819(3) 0.2234(3) 0.0363(18) Uani 1 1 d . . . . .
H105 H 0.086296 0.783012 0.197795 0.044 Uiso 1 1 calc R . . . .
C106 C 0.1846(4) 0.8234(3) 0.2337(3) 0.0303(16) Uani 1 1 d . . . . .
C107 C 0.1566(5) 0.8676(3) 0.2010(3) 0.040(2) Uani 1 1 d . . . . .
C108 C 0.0943(6) 0.8660(4) 0.1511(3) 0.055(3) Uani 1 1 d . . . . .
H108 H 0.068630 0.836755 0.137056 0.066 Uiso 1 1 calc R . . . .
C109 C 0.0709(10) 0.9081(5) 0.1224(4) 0.090(5) Uani 1 1 d . . . . .
H109 H 0.028275 0.907588 0.088565 0.108 Uiso 1 1 calc R . . . .
C110 C 0.1072(10) 0.9498(4) 0.1415(5) 0.085(4) Uani 1 1 d . . . . .
H110 H 0.089458 0.978183 0.121310 0.102 Uiso 1 1 calc R . . . .
C111 C 0.1695(8) 0.9515(4) 0.1900(5) 0.072(3) Uani 1 1 d . . . . .
H111 H 0.196052 0.980712 0.203002 0.086 Uiso 1 1 calc R . . . .
C112 C 0.1933(7) 0.9101(3) 0.2198(4) 0.054(2) Uani 1 1 d . . . . .
H112 H 0.235653 0.911236 0.253715 0.065 Uiso 1 1 calc R . . . .
Cl1 Cl 1.07044(19) 0.71052(11) 0.52877(13) 0.0707(8) Uani 1 1 d . . . . .
O17 O 1.1399(6) 0.6794(4) 0.5402(4) 0.105(3) Uani 1 1 d . . . . .
O18 O 1.0741(6) 0.7378(3) 0.5767(4) 0.082(2) Uani 1 1 d . . . . .
O19 O 1.0736(5) 0.7425(4) 0.4860(4) 0.101(3) Uani 1 1 d . U . . .
O20 O 0.9942(6) 0.6831(4) 0.5119(5) 0.112(3) Uani 1 1 d . . . . .
Cl2 Cl 0.59908(16) 0.51243(7) 0.16456(9) 0.0469(5) Uani 1 1 d . . . . .
O21 O 0.6377(7) 0.4741(3) 0.1955(3) 0.101(3) Uani 1 1 d . U . . .
O22 O 0.5979(5) 0.5061(2) 0.1081(3) 0.0594(19) Uani 1 1 d . . . . .
O23 O 0.5158(6) 0.5119(4) 0.1663(5) 0.114(4) Uani 1 1 d . U . . .
O24 O 0.6321(6) 0.5566(3) 0.1835(3) 0.078(2) Uani 1 1 d . . . . .
Cl3 Cl 0.3514(2) 0.47716(10) 0.24796(12) 0.0733(8) Uani 1 1 d . . . . .
Cl4 Cl 0.2904(4) 0.5413(2) 0.1588(2) 0.1505(19) Uani 1 1 d . U . . .
C113 C 0.3454(9) 0.4864(5) 0.1804(6) 0.091(4) Uani 1 1 d . . . . .
H11G H 0.316039 0.459759 0.157602 0.109 Uiso 1 1 calc R . . . .
H11H H 0.401332 0.488533 0.176153 0.109 Uiso 1 1 calc R . . . .
C115 C 0.1481(7) 0.5005(3) 0.4279(4) 0.053(2) Uani 1 1 d . U . . .
H11A H 0.133398 0.483757 0.392589 0.079 Uiso 1 1 calc GR . . . .
H11B H 0.170749 0.477752 0.457591 0.079 Uiso 1 1 calc GR . . . .
H11C H 0.189243 0.524894 0.428223 0.079 Uiso 1 1 calc GR . . . .
O15 O 0.0809(6) 0.5209(5) 0.4349(5) 0.122(4) Uani 1 1 d . U . . .
H15 H 0.042629 0.520149 0.405246 0.183 Uiso 1 1 calc GR . . . .
O16 O -0.0609(5) 0.5596(4) 0.4669(4) 0.086(3) Uani 1 1 d . U . . .
H16 H -0.061648 0.531367 0.456197 0.128 Uiso 1 1 calc GR . . . .
C114 C 0.0109(10) 0.5784(6) 0.4711(5) 0.109(6) Uani 1 1 d . . . . .
H11D H 0.016560 0.583372 0.434330 0.163 Uiso 1 1 calc GR . . . .
H11E H 0.054403 0.556964 0.491810 0.163 Uiso 1 1 calc GR . . . .
H11F H 0.015669 0.608937 0.490176 0.163 Uiso 1 1 calc GR . . . .

loop_
_atom_site_aniso_label
_atom_site_aniso_U_11
_atom_site_aniso_U_22
_atom_site_aniso_U_33
_atom_site_aniso_U_23
_atom_site_aniso_U_13
_atom_site_aniso_U_12
Dy1 0.02465(17) 0.02289(16) 0.01760(15) 0.00144(12) 0.00232(12) -0.00290(13)
Dy2 0.02177(16) 0.02389(16) 0.01608(15) 0.00051(12) 0.00539(12) -0.00087(13)
Dy3 0.02423(17) 0.03426(18) 0.01557(15) -0.00236(13) 0.00377(12) -0.00081(14)
O1 0.020(2) 0.061(4) 0.013(2) -0.012(2) -0.0060(19) 0.007(2)
O2 0.025(3) 0.043(3) 0.019(2) 0.002(2) -0.001(2) 0.007(2)
O3 0.028(3) 0.041(3) 0.044(3) -0.006(3) 0.017(2) 0.004(2)
O4 0.024(2) 0.027(3) 0.019(2) 0.0034(19) 0.0045(19) 0.002(2)
O5 0.020(2) 0.027(2) 0.019(2) 0.0031(19) 0.0016(18) 0.008(2)
O6 0.019(2) 0.035(3) 0.030(3) 0.001(2) 0.009(2) 0.002(2)
O7 0.029(3) 0.028(3) 0.022(2) -0.006(2) 0.008(2) -0.002(2)
O8 0.026(3) 0.023(2) 0.028(3) 0.007(2) 0.007(2) 0.000(2)
O9 0.022(3) 0.035(3) 0.033(3) -0.003(2) 0.010(2) -0.001(2)
O10 0.021(2) 0.028(3) 0.015(2) 0.0005(18) 0.0081(18) -0.0086(19)
O11 0.025(2) 0.025(3) 0.017(2) -0.0026(18) 0.0002(19) -0.0040(19)
O12 0.034(3) 0.031(3) 0.047(3) -0.002(2) 0.019(3) -0.008(2)
O13 0.028(3) 0.036(3) 0.016(2) -0.003(2) -0.010(2) -0.008(2)
O14 0.030(3) 0.031(3) 0.031(3) 0.008(2) 0.002(2) -0.002(2)
N1 0.038(4) 0.033(3) 0.018(3) 0.000(2) 0.010(3) 0.006(3)
N2 0.025(3) 0.035(3) 0.016(3) 0.004(2) 0.005(2) 0.003(3)
N3 0.032(3) 0.039(4) 0.023(3) -0.012(3) 0.010(3) -0.008(3)
N4 0.037(4) 0.047(4) 0.023(3) -0.012(3) 0.011(3) -0.010(3)
N5 0.030(3) 0.029(3) 0.016(3) -0.001(2) 0.007(2) -0.009(3)
N6 0.033(3) 0.028(3) 0.017(3) 0.001(2) 0.006(2) -0.004(3)
N7 0.033(4) 0.034(3) 0.028(3) 0.007(3) 0.007(3) 0.002(3)
N8 0.029(3) 0.027(3) 0.030(3) 0.002(3) 0.007(3) -0.002(3)
C1 0.029(5) 0.080(7) 0.051(6) 0.027(5) 0.008(4) 0.010(5)
C2 0.025(5) 0.108(10) 0.065(7) 0.042(7) 0.006(5) 0.021(6)
C3 0.048(6) 0.076(8) 0.069(7) 0.021(6) 0.014(5) 0.015(6)
C4 0.053(6) 0.061(7) 0.063(7) 0.009(5) -0.003(5) 0.012(5)
C5 0.040(5) 0.056(6) 0.046(5) 0.011(4) -0.001(4) 0.011(4)
C6 0.030(4) 0.067(6) 0.021(4) 0.010(4) 0.003(3) 0.013(4)
C7 0.026(4) 0.051(5) 0.023(4) 0.002(3) 0.006(3) 0.000(3)
C8 0.024(4) 0.075(6) 0.021(4) -0.004(4) 0.001(3) 0.005(4)
C9 0.023(4) 0.067(6) 0.017(3) -0.010(3) 0.002(3) 0.004(4)
C10 0.020(4) 0.086(8) 0.055(6) -0.041(5) 0.008(4) -0.007(4)
C11 0.056(6) 0.090(7) 0.062(6) -0.036(5) 0.002(5) 0.008(5)
C12 0.069(7) 0.108(8) 0.089(7) -0.050(6) -0.001(6) 0.009(6)
C13 0.087(8) 0.105(8) 0.102(8) -0.055(7) -0.005(6) -0.009(7)
C14 0.066(6) 0.081(7) 0.098(7) -0.046(6) 0.005(6) 0.008(5)
C0AA 0.036(5) 0.068(7) 0.075(7) -0.045(6) 0.008(5) -0.014(5)
C1AA 0.044(5) 0.038(4) 0.021(4) 0.004(3) 0.010(3) 0.003(4)
C17 0.071(6) 0.038(5) 0.020(4) 0.000(3) 0.019(4) 0.015(4)
C18 0.048(5) 0.053(5) 0.021(4) 0.005(3) 0.017(4) 0.019(4)
C19 0.043(5) 0.047(5) 0.018(3) 0.002(3) 0.014(3) 0.010(4)
C20 0.032(4) 0.039(4) 0.015(3) 0.004(3) 0.011(3) 0.002(3)
C21 0.040(5) 0.070(6) 0.040(5) 0.002(4) 0.024(4) 0.016(4)
C22 0.037(5) 0.069(7) 0.044(5) 0.009(4) 0.022(4) -0.001(4)
C23 0.038(5) 0.047(5) 0.034(4) 0.007(4) 0.020(4) -0.004(4)
C24 0.031(4) 0.043(4) 0.018(3) 0.004(3) 0.009(3) 0.002(3)
C25 0.021(3) 0.035(4) 0.025(4) 0.006(3) 0.006(3) 0.003(3)
C26 0.025(4) 0.033(4) 0.021(3) 0.001(3) 0.004(3) 0.001(3)
C27 0.022(4) 0.036(4) 0.023(4) -0.001(3) 0.000(3) 0.006(3)
C28 0.026(4) 0.034(4) 0.032(4) -0.007(3) 0.001(3) -0.001(3)
C29 0.038(5) 0.037(5) 0.043(5) -0.008(4) 0.004(4) 0.008(4)
C30 0.043(5) 0.030(4) 0.039(5) 0.004(3) 0.003(4) 0.005(4)
C31 0.040(4) 0.028(4) 0.028(4) 0.003(3) 0.003(3) -0.004(3)
C32 0.040(5) 0.049(5) 0.072(7) -0.009(5) 0.025(5) 0.003(4)
C33 0.021(4) 0.042(4) 0.033(4) 0.001(3) 0.011(3) 0.000(3)
C34 0.035(4) 0.028(4) 0.019(3) -0.003(3) 0.009(3) 0.002(3)
C35 0.033(4) 0.039(4) 0.035(4) -0.003(3) 0.007(3) 0.010(3)
C36 0.049(5) 0.032(4) 0.045(5) 0.001(4) 0.016(4) 0.019(4)
C37 0.045(5) 0.030(4) 0.034(4) -0.001(3) 0.014(4) 0.006(4)
C38 0.040(4) 0.032(4) 0.016(3) 0.002(3) 0.006(3) 0.000(3)
C39 0.032(4) 0.021(3) 0.017(3) 0.005(3) 0.008(3) 0.004(3)
C40 0.051(5) 0.026(4) 0.026(4) -0.007(3) 0.013(4) -0.010(4)
C41 0.034(4) 0.040(4) 0.029(4) -0.011(3) 0.005(3) -0.008(3)
C42 0.053(6) 0.046(5) 0.068(6) -0.023(5) 0.028(5) -0.022(5)
C43 0.056(7) 0.051(6) 0.107(10) -0.028(6) 0.024(7) -0.024(5)
C44 0.052(7) 0.067(7) 0.110(10) -0.025(7) 0.030(7) -0.031(6)
C45 0.041(5) 0.054(6) 0.070(7) -0.016(5) 0.025(5) -0.019(4)
C46 0.031(4) 0.055(5) 0.035(4) -0.012(4) 0.013(3) -0.008(4)
C47 0.035(5) 0.069(7) 0.100(9) -0.016(6) 0.029(6) -0.015(5)
C047 0.030(5) 0.086(8) 0.070(7) -0.026(6) 0.013(5) -0.014(5)
C48 0.025(4) 0.065(7) 0.060(6) -0.014(5) 0.012(4) -0.002(4)
C49 0.031(4) 0.047(5) 0.027(4) -0.009(3) 0.006(3) -0.002(4)
C50 0.024(4) 0.046(5) 0.030(4) -0.003(3) 0.012(3) -0.003(3)
C51 0.032(4) 0.033(4) 0.020(3) 0.002(3) 0.005(3) -0.010(3)
C52 0.026(4) 0.049(5) 0.028(4) 0.002(3) 0.008(3) -0.015(3)
C53 0.038(5) 0.038(4) 0.038(4) -0.003(4) 0.007(4) -0.024(4)
C54 0.047(5) 0.034(4) 0.029(4) 0.001(3) 0.004(4) -0.013(4)
C55 0.035(4) 0.030(4) 0.019(3) -0.001(3) 0.008(3) -0.010(3)
C56 0.022(3) 0.030(4) 0.017(3) -0.003(3) -0.001(3) -0.008(3)
C57 0.037(4) 0.026(4) 0.021(3) -0.002(3) 0.006(3) -0.010(3)
C58 0.041(5) 0.032(4) 0.037(4) -0.008(3) 0.004(4) 0.000(4)
C59 0.047(5) 0.034(5) 0.066(6) -0.007(4) 0.008(5) 0.002(4)
C60 0.053(6) 0.040(6) 0.111(10) -0.014(6) 0.015(6) 0.014(5)
C61 0.043(6) 0.050(6) 0.116(10) -0.014(6) 0.014(6) 0.010(5)
C62 0.034(5) 0.045(5) 0.063(6) -0.006(4) 0.012(4) 0.003(4)
C63 0.034(4) 0.035(4) 0.033(4) 0.002(3) 0.004(3) 0.005(3)
C64 0.024(4) 0.063(6) 0.076(7) 0.001(5) 0.008(4) 0.006(4)
C65 0.032(4) 0.047(5) 0.056(6) 0.003(4) 0.010(4) -0.005(4)
C66 0.033(4) 0.037(4) 0.037(4) 0.006(3) 0.007(3) -0.002(3)
C67 0.043(5) 0.050(6) 0.088(8) -0.007(5) 0.037(5) -0.013(4)
C68 0.028(4) 0.028(4) 0.032(4) 0.007(3) 0.011(3) 0.000(3)
C69 0.031(4) 0.026(4) 0.036(4) 0.003(3) 0.006(3) -0.010(3)
C70 0.051(5) 0.024(4) 0.035(4) 0.000(3) 0.011(4) -0.005(4)
C71 0.039(4) 0.028(4) 0.021(3) 0.001(3) 0.002(3) -0.002(3)
C72 0.042(4) 0.020(3) 0.017(3) 0.006(3) 0.000(3) -0.008(3)
C73 0.028(4) 0.025(4) 0.019(3) 0.002(3) 0.006(3) -0.008(3)
C74 0.025(4) 0.035(4) 0.014(3) -0.005(3) 0.005(3) -0.005(3)
C75 0.037(4) 0.037(4) 0.009(3) -0.001(3) 0.007(3) -0.006(3)
C76 0.030(4) 0.038(4) 0.022(3) -0.003(3) 0.010(3) -0.003(3)
C77 0.033(4) 0.054(5) 0.034(4) -0.005(4) 0.018(3) -0.003(4)
C78 0.042(5) 0.058(6) 0.025(4) -0.003(4) 0.014(4) -0.020(4)
C79 0.042(5) 0.045(5) 0.020(3) -0.001(3) 0.011(3) -0.014(4)
C80 0.037(4) 0.036(4) 0.009(3) -0.003(3) 0.004(3) -0.009(3)
C81 0.054(6) 0.045(5) 0.035(4) 0.000(4) 0.023(4) -0.018(4)
C82 0.065(6) 0.030(4) 0.031(4) 0.006(3) 0.015(4) -0.010(4)
C83 0.048(5) 0.034(4) 0.025(4) 0.006(3) 0.014(3) -0.005(4)
C84 0.048(5) 0.026(4) 0.053(5) 0.009(4) 0.027(4) 0.000(4)
C85 0.068(7) 0.037(5) 0.066(6) 0.014(4) 0.041(5) 0.011(4)
C86 0.050(5) 0.042(5) 0.051(5) 0.013(4) 0.022(4) -0.001(4)
C87 0.048(5) 0.026(4) 0.049(5) 0.009(4) 0.011(4) -0.003(4)
C88 0.032(4) 0.033(4) 0.032(4) 0.007(3) 0.006(3) 0.003(3)
C89 0.032(4) 0.024(4) 0.023(3) 0.004(3) 0.002(3) -0.001(3)
C90 0.036(4) 0.021(3) 0.022(3) 0.001(3) -0.002(3) -0.002(3)
C91 0.042(4) 0.023(4) 0.020(3) -0.002(3) 0.002(3) -0.001(3)
C92 0.032(4) 0.034(4) 0.017(3) -0.003(3) 0.001(3) 0.003(3)
C93 0.040(4) 0.036(4) 0.025(4) 0.001(3) 0.008(3) 0.006(3)
C94 0.046(5) 0.036(4) 0.039(5) -0.005(4) 0.014(4) 0.003(4)
C95 0.060(6) 0.049(5) 0.036(5) -0.015(4) 0.014(4) 0.004(5)
C96 0.059(6) 0.061(6) 0.033(5) -0.004(4) 0.019(4) 0.026(5)
C97 0.057(6) 0.050(5) 0.042(5) 0.004(4) 0.029(4) 0.013(4)
C98 0.046(5) 0.032(4) 0.031(4) 0.002(3) 0.013(4) 0.004(4)
C99 0.041(5) 0.045(5) 0.055(6) 0.008(4) -0.018(4) -0.014(4)
C100 0.057(7) 0.060(7) 0.073(7) 0.011(6) -0.027(6) -0.026(5)
C101 0.083(9) 0.077(9) 0.075(8) -0.005(7) 0.002(7) -0.052(8)
C102 0.041(6) 0.113(11) 0.097(10) -0.041(8) 0.024(6) -0.038(7)
C103 0.027(4) 0.056(5) 0.025(4) -0.004(3) 0.006(3) -0.013(4)
C104 0.025(4) 0.045(4) 0.022(3) -0.004(3) 0.007(3) -0.009(3)
C105 0.035(4) 0.041(5) 0.028(4) -0.003(3) 0.003(3) 0.001(4)
C106 0.019(3) 0.037(4) 0.030(4) 0.003(3) -0.002(3) 0.006(3)
C107 0.041(5) 0.043(5) 0.037(4) 0.016(4) 0.015(4) 0.022(4)
C108 0.063(6) 0.070(7) 0.026(4) 0.009(4) 0.003(4) 0.028(5)
C109 0.142(13) 0.086(9) 0.035(6) 0.021(6) 0.013(7) 0.069(9)
C110 0.148(13) 0.061(8) 0.047(7) 0.026(6) 0.032(8) 0.048(8)
C111 0.101(10) 0.043(6) 0.077(8) 0.013(5) 0.034(7) 0.019(6)
C112 0.066(7) 0.036(5) 0.057(6) 0.008(4) 0.013(5) 0.019(5)
Cl1 0.0740(19) 0.0735(19) 0.0767(19) 0.0204(15) 0.0412(16) 0.0140(15)
O17 0.118(8) 0.108(7) 0.106(7) 0.034(6) 0.061(6) 0.064(6)
O18 0.103(7) 0.072(5) 0.079(6) -0.006(4) 0.039(5) 0.012(5)
O19 0.077(6) 0.134(8) 0.104(7) 0.068(6) 0.048(5) 0.031(5)
O20 0.087(7) 0.106(8) 0.156(10) -0.008(7) 0.057(7) -0.027(6)
Cl2 0.0717(16) 0.0288(10) 0.0436(12) -0.0016(9) 0.0225(11) 0.0023(10)
O21 0.170(9) 0.074(5) 0.068(5) 0.030(4) 0.048(6) 0.051(6)
O22 0.102(6) 0.037(3) 0.039(4) -0.003(3) 0.021(4) 0.003(4)
O23 0.089(7) 0.119(8) 0.157(9) -0.042(7) 0.070(7) -0.024(6)
O24 0.116(7) 0.056(5) 0.067(5) -0.021(4) 0.035(5) -0.033(5)
Cl3 0.091(2) 0.0628(17) 0.0682(18) -0.0135(14) 0.0261(16) 0.0186(15)
Cl4 0.153(2) 0.136(2) 0.150(2) 0.0165(18) 0.0237(18) -0.0118(18)
C113 0.094(10) 0.088(10) 0.095(10) 0.018(8) 0.034(8) -0.007(8)
C115 0.089(6) 0.013(3) 0.077(6) 0.013(4) 0.058(5) 0.017(4)
O15 0.077(6) 0.138(7) 0.139(7) -0.043(6) 0.012(5) -0.027(6)
O16 0.064(5) 0.122(6) 0.066(5) 0.022(5) 0.013(4) -0.020(5)
C114 0.114(12) 0.162(15) 0.059(8) -0.034(9) 0.037(8) -0.059(11)

loop_
_atom_type_symbol
_atom_type_description
_atom_type_scat_dispersion_real
_atom_type_scat_dispersion_imag
_atom_type_scat_source
C C 0.0033 0.0016 'International Tables Vol C Tables 4.2.6.8 and 6.1.1.4'
H H 0.0000 0.0000 'International Tables Vol C Tables 4.2.6.8 and 6.1.1.4'
Cl Cl 0.1484 0.1585 'International Tables Vol C Tables 4.2.6.8 and 6.1.1.4'
Dy Dy -0.1892 4.4098 'International Tables Vol C Tables 4.2.6.8 and 6.1.1.4'
N N 0.0061 0.0033 'International Tables Vol C Tables 4.2.6.8 and 6.1.1.4'
O O 0.0106 0.0060 'International Tables Vol C Tables 4.2.6.8 and 6.1.1.4'

loop_
_geom_angle_atom_site_label_1
_geom_angle_atom_site_label_2
_geom_angle_atom_site_label_3
_geom_angle
_geom_angle_site_symmetry_1
_geom_angle_site_symmetry_3
_geom_angle_publ_flag
O10 Dy1 Dy2 33.04(11) . . ?
O10 Dy1 O11 69.60(15) . . ?
O10 Dy1 O14 137.77(17) . . ?
O10 Dy1 N5 78.24(17) . . ?
O10 Dy1 N6 83.25(16) . . ?
O10 Dy1 N7 105.79(18) . . ?
O10 Dy1 N8 70.22(18) . . ?
O11 Dy1 Dy2 36.75(11) . . ?
O11 Dy1 N5 70.04(17) . . ?
O11 Dy1 N6 131.21(18) . . ?
O11 Dy1 N7 86.48(18) . . ?
O11 Dy1 N8 120.49(17) . . ?
O13 Dy1 Dy2 116.95(12) . . ?
O13 Dy1 O10 149.60(17) . . ?
O13 Dy1 O11 81.22(16) . . ?
O13 Dy1 O14 72.60(18) . . ?
O13 Dy1 N5 84.07(19) . . ?
O13 Dy1 N6 111.39(18) . . ?
O13 Dy1 N7 80.0(2) . . ?
O13 Dy1 N8 135.52(19) . . ?
O14 Dy1 Dy2 169.33(13) . . ?
O14 Dy1 O11 150.40(17) . . ?
O14 Dy1 N5 119.38(18) . . ?
O14 Dy1 N6 72.91(19) . . ?
O14 Dy1 N7 75.74(19) . . ?
O14 Dy1 N8 73.01(19) . . ?
N5 Dy1 Dy2 68.16(12) . . ?
N5 Dy1 N8 138.09(19) . . ?
N6 Dy1 Dy2 106.01(13) . . ?
N6 Dy1 N5 65.09(18) . . ?
N6 Dy1 N8 84.05(19) . . ?
N7 Dy1 Dy2 100.53(14) . . ?
N7 Dy1 N5 153.39(19) . . ?
N7 Dy1 N6 141.0(2) . . ?
N7 Dy1 N8 64.8(2) . . ?
N8 Dy1 Dy2 96.34(14) . . ?
Dy3 Dy2 Dy1 138.528(11) . . ?
O4 Dy2 Dy1 161.88(11) . . ?
O4 Dy2 Dy3 35.30(11) . . ?
O4 Dy2 O6 114.33(15) . . ?
O4 Dy2 O9 75.62(16) . . ?
O5 Dy2 Dy1 107.31(11) . . ?
O5 Dy2 Dy3 32.87(11) . . ?
O5 Dy2 O4 68.10(15) . . ?
O5 Dy2 O6 62.47(16) . . ?
O5 Dy2 O9 77.65(16) . . ?
O5 Dy2 O11 130.57(15) . . ?
O6 Dy2 Dy1 76.00(11) . . ?
O6 Dy2 Dy3 86.24(11) . . ?
O7 Dy2 Dy1 99.79(12) . . ?
O7 Dy2 Dy3 112.36(12) . . ?
O7 Dy2 O4 78.03(16) . . ?
O7 Dy2 O5 142.46(16) . . ?
O7 Dy2 O6 151.82(17) . . ?
O7 Dy2 O9 78.73(17) . . ?
O7 Dy2 O10 113.92(16) . . ?
O7 Dy2 O11 86.03(16) . . ?
O8 Dy2 Dy1 113.48(12) . . ?
O8 Dy2 Dy3 99.89(12) . . ?
O8 Dy2 O4 83.61(16) . . ?
O8 Dy2 O5 114.95(17) . . ?
O8 Dy2 O6 80.85(16) . . ?
O8 Dy2 O7 75.35(17) . . ?
O8 Dy2 O9 149.58(17) . . ?
O8 Dy2 O10 144.00(16) . . ?
O8 Dy2 O11 78.80(16) . . ?
O9 Dy2 Dy1 86.29(11) . . ?
O9 Dy2 Dy3 75.56(11) . . ?
O9 Dy2 O6 127.93(16) . . ?
O10 Dy2 Dy1 32.85(11) . . ?
O10 Dy2 Dy3 107.19(11) . . ?
O10 Dy2 O4 131.72(15) . . ?
O10 Dy2 O5 79.75(15) . . ?
O10 Dy2 O6 77.78(15) . . ?
O10 Dy2 O9 62.64(16) . . ?
O10 Dy2 O11 67.79(15) . . ?
O11 Dy2 Dy1 35.12(11) . . ?
O11 Dy2 Dy3 160.79(11) . . ?
O11 Dy2 O4 158.77(15) . . ?
O11 Dy2 O6 74.61(15) . . ?
O11 Dy2 O9 115.14(16) . . ?
O1 Dy3 Dy2 167.78(15) . . ?
O1 Dy3 O2 72.61(19) . . ?
O1 Dy3 O4 149.96(17) . . ?
O1 Dy3 O5 136.69(18) . . ?
O1 Dy3 N1 74.73(19) . . ?
O1 Dy3 N2 119.80(18) . . ?
O1 Dy3 N3 73.6(2) . . ?
O1 Dy3 N4 75.66(19) . . ?
O2 Dy3 Dy2 118.04(13) . . ?
O2 Dy3 O4 81.05(17) . . ?
O2 Dy3 O5 150.66(17) . . ?
O2 Dy3 N1 112.90(18) . . ?
O2 Dy3 N2 83.83(18) . . ?
O2 Dy3 N3 135.7(2) . . ?
O2 Dy3 N4 79.7(2) . . ?
O4 Dy3 Dy2 37.81(11) . . ?
O4 Dy3 N1 130.37(19) . . ?
O4 Dy3 N2 70.05(17) . . ?
O4 Dy3 N3 119.46(17) . . ?
O4 Dy3 N4 85.83(18) . . ?
O5 Dy3 Dy2 33.18(11) . . ?
O5 Dy3 O4 70.91(16) . . ?
O5 Dy3 N1 80.69(18) . . ?
O5 Dy3 N2 78.76(17) . . ?
O5 Dy3 N3 68.90(18) . . ?
O5 Dy3 N4 105.98(19) . . ?
N1 Dy3 Dy2 104.43(14) . . ?
N1 Dy3 N2 65.0(2) . . ?
N1 Dy3 N3 84.40(19) . . ?
N1 Dy3 N4 142.0(2) . . ?
N2 Dy3 Dy2 69.33(12) . . ?
N3 Dy3 Dy2 94.15(13) . . ?
N3 Dy3 N2 138.6(2) . . ?
N4 Dy3 Dy2 99.55(14) . . ?
N4 Dy3 N2 152.7(2) . . ?
N4 Dy3 N3 64.7(2) . . ?
C9 O1 Dy3 136.5(5) . . ?
C7 O2 Dy3 135.4(5) . . ?
C28 O3 C32 117.1(6) . . ?
Dy3 O4 Dy2 106.89(18) . . ?
C27 O4 Dy2 120.5(4) . . ?
C27 O4 Dy3 120.1(4) . . ?
Dy3 O5 Dy2 113.95(18) . . ?
C39 O5 Dy2 120.3(4) . . ?
C39 O5 Dy3 124.3(4) . . ?
C33 O6 Dy2 131.5(4) . . ?
C34 O6 Dy2 112.1(4) . . ?
C34 O6 C33 116.1(5) . . ?
C92 O7 Dy2 136.3(5) . . ?
C90 O8 Dy2 136.3(5) . . ?
C50 O9 Dy2 129.7(4) . . ?
C51 O9 Dy2 113.2(4) . . ?
C51 O9 C50 116.9(6) . . ?
Dy1 O10 Dy2 114.11(18) . . ?
C56 O10 Dy1 122.4(4) . . ?
C56 O10 Dy2 121.3(4) . . ?
Dy1 O11 Dy2 108.13(17) . . ?
C73 O11 Dy1 119.3(4) . . ?
C73 O11 Dy2 120.0(4) . . ?
C68 O12 C67 116.5(6) . . ?
C104 O13 Dy1 134.6(5) . . ?
C106 O14 Dy1 136.9(5) . . ?
C1AA N1 Dy3 120.0(5) . . ?
C1AA N1 C20 119.1(6) . . ?
C20 N1 Dy3 119.3(5) . . ?
C24 N2 Dy3 118.0(5) . . ?
C25 N2 Dy3 124.3(5) . . ?
C25 N2 C24 117.5(6) . . ?
C40 N3 Dy3 126.8(5) . . ?
C40 N3 C41 117.6(7) . . ?
C41 N3 Dy3 115.6(5) . . ?
C46 N4 Dy3 118.4(5) . . ?
C49 N4 Dy3 121.3(5) . . ?
C49 N4 C46 118.5(7) . . ?
C74 N5 Dy1 123.3(5) . . ?
C74 N5 C75 118.6(6) . . ?
C75 N5 Dy1 117.8(4) . . ?
C80 N6 Dy1 118.7(4) . . ?
C83 N6 Dy1 122.3(5) . . ?
C83 N6 C80 118.0(6) . . ?
C63 N7 Dy1 116.1(5) . . ?
C66 N7 Dy1 120.9(5) . . ?
C66 N7 C63 119.3(7) . . ?
C57 N8 Dy1 126.1(5) . . ?
C57 N8 C58 119.4(7) . . ?
C58 N8 Dy1 114.5(5) . . ?
C2 C1 H1 119.9 . . ?
C2 C1 C6 120.2(10) . . ?
C6 C1 H1 119.9 . . ?
C1 C2 H2 119.4 . . ?
C3 C2 C1 121.1(9) . . ?
C3 C2 H2 119.5 . . ?
C2 C3 H3 120.7 . . ?
C2 C3 C4 118.6(10) . . ?
C4 C3 H3 120.7 . . ?
C3 C4 H4 119.2 . . ?
C3 C4 C5 121.6(11) . . ?
C5 C4 H4 119.2 . . ?
C4 C5 H5 120.2 . . ?
C6 C5 C4 119.5(9) . . ?
C6 C5 H5 120.2 . . ?
C1 C6 C7 122.3(9) . . ?
C5 C6 C1 119.0(9) . . ?
C5 C6 C7 118.7(7) . . ?
O2 C7 C6 116.6(7) . . ?
O2 C7 C8 123.4(8) . . ?
C8 C7 C6 119.9(7) . . ?
C7 C8 H8 118.7 . . ?
C9 C8 C7 122.6(7) . . ?
C9 C8 H8 118.7 . . ?
O1 C9 C8 125.0(7) . . ?
O1 C9 C10 116.9(8) . . ?
C8 C9 C10 118.1(7) . . ?
C11 C10 C9 121.9(10) . . ?
C0AA C10 C9 117.4(8) . . ?
C0AA C10 C11 120.6(9) . . ?
C10 C11 H11 119.8 . . ?
C12 C11 C10 120.5(13) . . ?
C12 C11 H11 119.8 . . ?
C11 C12 H12 121.3 . . ?
C11 C12 C13 117.4(13) . . ?
C13 C12 H12 121.3 . . ?
C12 C13 H13 118.4 . . ?
C14 C13 C12 123.2(13) . . ?
C14 C13 H13 118.4 . . ?
C13 C14 H14 121.2 . . ?
C13 C14 C0AA 117.7(14) . . ?
C0AA C14 H14 121.2 . . ?
C10 C0AA C14 120.3(11) . . ?
C10 C0AA H0AA 119.9 . . ?
C14 C0AA H0AA 119.9 . . ?
N1 C1AA H1AA 118.7 . . ?
N1 C1AA C17 122.5(8) . . ?
C17 C1AA H1AA 118.7 . . ?
C1AA C17 H17 120.6 . . ?
C18 C17 C1AA 118.7(8) . . ?
C18 C17 H17 120.6 . . ?
C17 C18 H18 120.0 . . ?
C17 C18 C19 120.0(7) . . ?
C19 C18 H18 120.0 . . ?
C18 C19 C20 118.2(8) . . ?
C21 C19 C18 122.4(8) . . ?
C21 C19 C20 119.4(8) . . ?
N1 C20 C19 121.3(7) . . ?
N1 C20 C24 119.7(6) . . ?
C19 C20 C24 119.0(7) . . ?
C19 C21 H21 119.7 . . ?
C22 C21 C19 120.6(8) . . ?
C22 C21 H21 119.7 . . ?
C21 C22 H22 120.0 . . ?
C21 C22 C23 119.9(8) . . ?
C23 C22 H22 120.0 . . ?
C22 C23 H23 119.2 . . ?
C24 C23 C22 121.5(8) . . ?
C24 C23 H23 119.2 . . ?
C20 C24 N2 115.2(6) . . ?
C23 C24 N2 125.2(7) . . ?
C23 C24 C20 119.5(7) . . ?
N2 C25 H25 117.7 . . ?
N2 C25 C26 124.6(7) . . ?
C26 C25 H25 117.7 . . ?
C27 C26 C25 123.0(7) . . ?
C27 C26 C31 121.2(7) . . ?
C31 C26 C25 115.8(7) . . ?
O4 C27 C26 122.7(6) . . ?
O4 C27 C28 120.4(7) . . ?
C26 C27 C28 116.9(7) . . ?
O3 C28 C27 115.3(7) . . ?
O3 C28 C29 124.3(7) . . ?
C29 C28 C27 120.4(8) . . ?
C28 C29 H29 119.2 . . ?
C28 C29 C30 121.7(8) . . ?
C30 C29 H29 119.2 . . ?
C29 C30 H30 120.5 . . ?
C31 C30 C29 119.1(8) . . ?
C31 C30 H30 120.5 . . ?
C26 C31 H31 119.8 . . ?
C30 C31 C26 120.4(7) . . ?
C30 C31 H31 119.8 . . ?
O3 C32 H32A 109.5 . . ?
O3 C32 H32B 109.5 . . ?
O3 C32 H32C 109.5 . . ?
H32A C32 H32B 109.5 . . ?
H32A C32 H32C 109.5 . . ?
H32B C32 H32C 109.5 . . ?
O6 C33 H33A 109.5 . . ?
O6 C33 H33B 109.5 . . ?
O6 C33 H33C 109.5 . . ?
H33A C33 H33B 109.5 . . ?
H33A C33 H33C 109.5 . . ?
H33B C33 H33C 109.5 . . ?
O6 C34 C39 112.5(6) . . ?
C35 C34 O6 126.4(7) . . ?
C35 C34 C39 121.1(7) . . ?
C34 C35 H35 120.4 . . ?
C34 C35 C36 119.3(8) . . ?
C36 C35 H35 120.4 . . ?
C35 C36 H36 119.5 . . ?
C37 C36 C35 120.9(7) . . ?
C37 C36 H36 119.5 . . ?
C36 C37 H37 120.1 . . ?
C36 C37 C38 119.8(7) . . ?
C38 C37 H37 120.1 . . ?
C37 C38 C40 118.8(7) . . ?
C39 C38 C37 120.0(7) . . ?
C39 C38 C40 120.9(7) . . ?
O5 C39 C34 116.7(6) . . ?
O5 C39 C38 124.6(7) . . ?
C38 C39 C34 118.7(6) . . ?
N3 C40 C38 123.5(7) . . ?
N3 C40 H40 118.3 . . ?
C38 C40 H40 118.3 . . ?
C42 C41 N3 124.8(8) . . ?
C42 C41 C46 120.4(8) . . ?
C46 C41 N3 114.8(7) . . ?
C41 C42 H42 119.9 . . ?
C41 C42 C43 120.2(9) . . ?
C43 C42 H42 119.9 . . ?
C42 C43 H43 119.5 . . ?
C44 C43 C42 120.9(10) . . ?
C44 C43 H43 119.5 . . ?
C43 C44 H44 119.7 . . ?
C43 C44 C45 120.7(10) . . ?
C45 C44 H44 119.7 . . ?
C46 C45 C44 118.6(9) . . ?
C47 C45 C44 124.0(9) . . ?
C47 C45 C46 117.4(9) . . ?
N4 C46 C41 119.3(7) . . ?
N4 C46 C45 121.7(8) . . ?
C45 C46 C41 119.0(8) . . ?
C45 C47 H47 120.1 . . ?
C48 C47 C45 119.7(9) . . ?
C48 C47 H47 120.1 . . ?
C102 C047 H047 119.9 . . ?
C102 C047 C103 120.2(11) . . ?
C103 C047 H047 119.9 . . ?
C47 C48 H48 120.1 . . ?
C47 C48 C49 119.7(9) . . ?
C49 C48 H48 120.1 . . ?
N4 C49 C48 122.9(8) . . ?
N4 C49 H49 118.5 . . ?
C48 C49 H49 118.5 . . ?
O9 C50 H50A 109.5 . . ?
O9 C50 H50B 109.5 . . ?
O9 C50 H50C 109.5 . . ?
H50A C50 H50B 109.5 . . ?
H50A C50 H50C 109.5 . . ?
H50B C50 H50C 109.5 . . ?
O9 C51 C52 124.9(7) . . ?
C56 C51 O9 113.4(6) . . ?
C56 C51 C52 121.6(7) . . ?
C51 C52 H52 121.0 . . ?
C51 C52 C53 118.0(7) . . ?
C53 C52 H52 121.0 . . ?
C52 C53 H53 119.3 . . ?
C54 C53 C52 121.3(7) . . ?
C54 C53 H53 119.3 . . ?
C53 C54 H54 119.8 . . ?
C53 C54 C55 120.5(8) . . ?
C55 C54 H54 119.8 . . ?
C54 C55 C57 119.7(7) . . ?
C56 C55 C54 118.8(7) . . ?
C56 C55 C57 121.4(6) . . ?
O10 C56 C51 116.5(6) . . ?
O10 C56 C55 123.8(6) . . ?
C51 C56 C55 119.6(6) . . ?
N8 C57 C55 124.3(7) . . ?
N8 C57 H57 117.8 . . ?
C55 C57 H57 117.8 . . ?
C59 C58 N8 124.7(8) . . ?
C59 C58 C63 119.0(8) . . ?
C63 C58 N8 116.2(7) . . ?
C58 C59 H59 119.8 . . ?
C58 C59 C60 120.5(9) . . ?
C60 C59 H59 119.8 . . ?
C59 C60 H60 119.4 . . ?
C61 C60 C59 121.3(9) . . ?
C61 C60 H60 119.4 . . ?
C60 C61 H61 120.1 . . ?
C60 C61 C62 119.7(9) . . ?
C62 C61 H61 120.1 . . ?
C61 C62 C63 119.1(9) . . ?
C64 C62 C61 122.5(9) . . ?
C64 C62 C63 118.4(8) . . ?
N7 C63 C58 118.7(7) . . ?
N7 C63 C62 121.1(8) . . ?
C62 C63 C58 120.2(8) . . ?
C62 C64 H64 120.3 . . ?
C65 C64 C62 119.5(8) . . ?
C65 C64 H64 120.3 . . ?
C64 C65 H65 120.3 . . ?
C64 C65 C66 119.3(8) . . ?
C66 C65 H65 120.3 . . ?
N7 C66 C65 122.3(8) . . ?
N7 C66 H66 118.8 . . ?
C65 C66 H66 118.8 . . ?
O12 C67 H67A 109.5 . . ?
O12 C67 H67B 109.5 . . ?
O12 C67 H67C 109.5 . . ?
H67A C67 H67B 109.5 . . ?
H67A C67 H67C 109.5 . . ?
H67B C67 H67C 109.5 . . ?
O12 C68 C73 115.1(6) . . ?
C69 C68 O12 124.3(7) . . ?
C69 C68 C73 120.6(7) . . ?
C68 C69 H69 119.4 . . ?
C68 C69 C70 121.2(7) . . ?
C70 C69 H69 119.4 . . ?
C69 C70 H70 120.3 . . ?
C71 C70 C69 119.4(7) . . ?
C71 C70 H70 120.3 . . ?
C70 C71 H71 119.7 . . ?
C70 C71 C72 120.6(7) . . ?
C72 C71 H71 119.7 . . ?
C71 C72 C74 117.0(7) . . ?
C73 C72 C71 120.0(7) . . ?
C73 C72 C74 122.9(6) . . ?
O11 C73 C68 121.0(6) . . ?
O11 C73 C72 121.2(6) . . ?
C72 C73 C68 117.7(6) . . ?
N5 C74 C72 125.7(7) . . ?
N5 C74 H74 117.1 . . ?
C72 C74 H74 117.1 . . ?
N5 C75 C80 116.2(7) . . ?
C76 C75 N5 124.1(7) . . ?
C76 C75 C80 119.7(7) . . ?
C75 C76 H76 119.5 . . ?
C75 C76 C77 121.0(7) . . ?
C77 C76 H76 119.5 . . ?
C76 C77 H77 119.6 . . ?
C78 C77 C76 120.8(8) . . ?
C78 C77 H77 119.6 . . ?
C77 C78 H78 120.1 . . ?
C77 C78 C79 119.8(7) . . ?
C79 C78 H78 120.1 . . ?
C78 C79 C80 120.2(7) . . ?
C78 C79 C81 123.0(7) . . ?
C81 C79 C80 116.9(8) . . ?
N6 C80 C75 119.3(6) . . ?
N6 C80 C79 122.3(7) . . ?
C75 C80 C79 118.4(7) . . ?
C79 C81 H81 119.9 . . ?
C82 C81 C79 120.2(7) . . ?
C82 C81 H81 119.9 . . ?
C81 C82 H82 120.7 . . ?
C81 C82 C83 118.6(8) . . ?
C83 C82 H82 120.7 . . ?
N6 C83 C82 123.9(8) . . ?
N6 C83 H83 118.0 . . ?
C82 C83 H83 118.0 . . ?
C85 C84 H84 119.0 . . ?
C89 C84 H84 119.0 . . ?
C89 C84 C85 122.1(7) . . ?
C84 C85 H85 120.8 . . ?
C86 C85 C84 118.4(8) . . ?
C86 C85 H85 120.8 . . ?
C85 C86 H86 119.9 . . ?
C87 C86 C85 120.1(8) . . ?
C87 C86 H86 119.9 . . ?
C86 C87 H87 119.5 . . ?
C86 C87 C88 121.0(8) . . ?
C88 C87 H87 119.5 . . ?
C87 C88 H88 120.0 . . ?
C89 C88 C87 120.0(7) . . ?
C89 C88 H88 120.0 . . ?
C84 C89 C88 118.4(7) . . ?
C84 C89 C90 118.6(6) . . ?
C88 C89 C90 123.0(7) . . ?
O8 C90 C89 114.8(6) . . ?
O8 C90 C91 123.7(7) . . ?
C91 C90 C89 121.5(6) . . ?
C90 C91 H91 117.9 . . ?
C90 C91 C92 124.1(7) . . ?
C92 C91 H91 117.9 . . ?
O7 C92 C91 123.9(7) . . ?
O7 C92 C93 115.5(7) . . ?
C91 C92 C93 120.6(7) . . ?
C94 C93 C92 122.0(7) . . ?
C98 C93 C92 118.9(7) . . ?
C98 C93 C94 119.0(7) . . ?
C93 C94 H94 120.2 . . ?
C95 C94 C93 119.6(8) . . ?
C95 C94 H94 120.2 . . ?
C94 C95 H95 119.7 . . ?
C94 C95 C96 120.6(8) . . ?
C96 C95 H95 119.7 . . ?
C95 C96 H96 120.2 . . ?
C97 C96 C95 119.5(8) . . ?
C97 C96 H96 120.2 . . ?
C96 C97 H97 120.2 . . ?
C96 C97 C98 119.5(9) . . ?
C98 C97 H97 120.2 . . ?
C93 C98 C97 121.7(8) . . ?
C93 C98 H98 119.2 . . ?
C97 C98 H98 119.2 . . ?
C100 C99 H99 118.7 . . ?
C103 C99 H99 118.7 . . ?
C103 C99 C100 122.7(9) . . ?
C99 C100 H100 121.0 . . ?
C101 C100 C99 118.0(11) . . ?
C101 C100 H100 121.0 . . ?
C100 C101 H101 119.7 . . ?
C100 C101 C102 120.7(10) . . ?
C102 C101 H101 119.7 . . ?
C047 C102 C101 119.5(11) . . ?
C047 C102 H102 120.3 . . ?
C101 C102 H102 120.3 . . ?
C047 C103 C104 120.8(9) . . ?
C99 C103 C047 118.9(9) . . ?
C99 C103 C104 120.2(7) . . ?
O13 C104 C103 114.6(7) . . ?
O13 C104 C105 123.9(7) . . ?
C105 C104 C103 121.6(7) . . ?
C104 C105 H105 117.8 . . ?
C106 C105 C104 124.3(7) . . ?
C106 C105 H105 117.8 . . ?
O14 C106 C105 122.5(7) . . ?
O14 C106 C107 115.5(7) . . ?
C105 C106 C107 122.1(7) . . ?
C108 C107 C106 120.8(8) . . ?
C112 C107 C106 119.6(8) . . ?
C112 C107 C108 119.6(8) . . ?
C107 C108 H108 120.9 . . ?
C109 C108 C107 118.3(11) . . ?
C109 C108 H108 120.9 . . ?
C108 C109 H109 119.2 . . ?
C110 C109 C108 121.6(12) . . ?
C110 C109 H109 119.2 . . ?
C109 C110 H110 119.8 . . ?
C109 C110 C111 120.3(10) . . ?
C111 C110 H110 119.8 . . ?
C110 C111 H111 120.4 . . ?
C110 C111 C112 119.3(12) . . ?
C112 C111 H111 120.4 . . ?
C107 C112 C111 120.9(10) . . ?
C107 C112 H112 119.5 . . ?
C111 C112 H112 119.5 . . ?
O17 Cl1 O20 110.1(7) . . ?
O18 Cl1 O17 109.2(6) . . ?
O18 Cl1 O20 110.3(6) . . ?
O19 Cl1 O17 109.1(5) . . ?
O19 Cl1 O18 108.3(6) . . ?
O19 Cl1 O20 109.8(7) . . ?
O21 Cl2 O22 109.7(5) . . ?
O21 Cl2 O23 106.3(7) . . ?
O21 Cl2 O24 115.1(6) . . ?
O23 Cl2 O22 107.9(6) . . ?
O24 Cl2 O22 110.0(4) . . ?
O24 Cl2 O23 107.5(6) . . ?
Cl3 C113 Cl4 107.9(8) . . ?
Cl3 C113 H11G 110.1 . . ?
Cl3 C113 H11H 110.1 . . ?
Cl4 C113 H11G 110.1 . . ?
Cl4 C113 H11H 110.1 . . ?
H11G C113 H11H 108.4 . . ?
H11A C115 H11B 109.5 . . ?
H11A C115 H11C 109.5 . . ?
H11B C115 H11C 109.5 . . ?
O15 C115 H11A 109.5 . . ?
O15 C115 H11B 109.5 . . ?
O15 C115 H11C 109.5 . . ?
C115 O15 H15 109.5 . . ?
C114 O16 H16 109.5 . . ?
O16 C114 H11D 109.5 . . ?
O16 C114 H11E 109.5 . . ?
O16 C114 H11F 109.5 . . ?
H11D C114 H11E 109.5 . . ?
H11D C114 H11F 109.5 . . ?
H11E C114 H11F 109.5 . . ?

loop_
_geom_bond_atom_site_label_1
_geom_bond_atom_site_label_2
_geom_bond_distance
_geom_bond_site_symmetry_2
_geom_bond_publ_flag
Dy1 Dy2 3.8686(4) . ?
Dy1 O10 2.299(4) . ?
Dy1 O11 2.342(4) . ?
Dy1 O13 2.265(4) . ?
Dy1 O14 2.299(5) . ?
Dy1 N5 2.529(6) . ?
Dy1 N6 2.521(6) . ?
Dy1 N7 2.515(6) . ?
Dy1 N8 2.532(6) . ?
Dy2 Dy3 3.8648(4) . ?
Dy2 O4 2.476(4) . ?
Dy2 O5 2.314(5) . ?
Dy2 O6 2.576(5) . ?
Dy2 O7 2.247(5) . ?
Dy2 O8 2.234(5) . ?
Dy2 O9 2.563(5) . ?
Dy2 O10 2.311(4) . ?
Dy2 O11 2.436(4) . ?
Dy3 O1 2.279(5) . ?
Dy3 O2 2.293(5) . ?
Dy3 O4 2.334(5) . ?
Dy3 O5 2.295(4) . ?
Dy3 N1 2.504(6) . ?
Dy3 N2 2.547(6) . ?
Dy3 N3 2.546(7) . ?
Dy3 N4 2.513(6) . ?
O1 C9 1.262(8) . ?
O2 C7 1.273(9) . ?
O3 C28 1.374(9) . ?
O3 C32 1.428(10) . ?
O4 C27 1.335(9) . ?
O5 C39 1.321(8) . ?
O6 C33 1.442(8) . ?
O6 C34 1.387(9) . ?
O7 C92 1.273(9) . ?
O8 C90 1.292(8) . ?
O9 C50 1.435(9) . ?
O9 C51 1.391(9) . ?
O10 C56 1.342(8) . ?
O11 C73 1.348(8) . ?
O12 C67 1.415(9) . ?
O12 C68 1.370(9) . ?
O13 C104 1.284(8) . ?
O14 C106 1.285(8) . ?
N1 C1AA 1.323(10) . ?
N1 C20 1.367(10) . ?
N2 C24 1.430(9) . ?
N2 C25 1.305(9) . ?
N3 C40 1.286(10) . ?
N3 C41 1.442(10) . ?
N4 C46 1.360(11) . ?
N4 C49 1.334(10) . ?
N5 C74 1.302(9) . ?
N5 C75 1.419(9) . ?
N6 C80 1.363(10) . ?
N6 C83 1.320(9) . ?
N7 C63 1.368(10) . ?
N7 C66 1.324(10) . ?
N8 C57 1.275(9) . ?
N8 C58 1.420(10) . ?
C1 H1 0.9500 . ?
C1 C2 1.383(15) . ?
C1 C6 1.404(11) . ?
C2 H2 0.9500 . ?
C2 C3 1.374(16) . ?
C3 H3 0.9500 . ?
C3 C4 1.378(14) . ?
C4 H4 0.9500 . ?
C4 C5 1.397(13) . ?
C5 H5 0.9500 . ?
C5 C6 1.380(13) . ?
C6 C7 1.506(12) . ?
C7 C8 1.399(12) . ?
C8 H8 0.9500 . ?
C8 C9 1.397(12) . ?
C9 C10 1.522(12) . ?
C10 C11 1.400(15) . ?
C10 C0AA 1.380(15) . ?
C11 H11 0.9500 . ?
C11 C12 1.368(16) . ?
C12 H12 0.9500 . ?
C12 C13 1.41(2) . ?
C13 H13 0.9500 . ?
C13 C14 1.382(19) . ?
C14 H14 0.9500 . ?
C14 C0AA 1.387(14) . ?
C0AA H0AA 0.9500 . ?
C1AA H1AA 0.9500 . ?
C1AA C17 1.427(11) . ?
C17 H17 0.9500 . ?
C17 C18 1.363(13) . ?
C18 H18 0.9500 . ?
C18 C19 1.402(12) . ?
C19 C20 1.421(10) . ?
C19 C21 1.401(12) . ?
C20 C24 1.424(11) . ?
C21 H21 0.9500 . ?
C21 C22 1.374(13) . ?
C22 H22 0.9500 . ?
C22 C23 1.399(12) . ?
C23 H23 0.9500 . ?
C23 C24 1.366(11) . ?
C25 H25 0.9500 . ?
C25 C26 1.454(10) . ?
C26 C27 1.399(10) . ?
C26 C31 1.406(10) . ?
C27 C28 1.424(10) . ?
C28 C29 1.379(11) . ?
C29 H29 0.9500 . ?
C29 C30 1.385(12) . ?
C30 H30 0.9500 . ?
C30 C31 1.373(11) . ?
C31 H31 0.9500 . ?
C32 H32A 0.9800 . ?
C32 H32B 0.9800 . ?
C32 H32C 0.9800 . ?
C33 H33A 0.9800 . ?
C33 H33B 0.9800 . ?
C33 H33C 0.9800 . ?
C34 C35 1.377(10) . ?
C34 C39 1.420(10) . ?
C35 H35 0.9500 . ?
C35 C36 1.393(12) . ?
C36 H36 0.9500 . ?
C36 C37 1.377(12) . ?
C37 H37 0.9500 . ?
C37 C38 1.417(11) . ?
C38 C39 1.384(10) . ?
C38 C40 1.450(11) . ?
C40 H40 0.9500 . ?
C41 C42 1.371(12) . ?
C41 C46 1.429(12) . ?
C42 H42 0.9500 . ?
C42 C43 1.401(14) . ?
C43 H43 0.9500 . ?
C43 C44 1.366(16) . ?
C44 H44 0.9500 . ?
C44 C45 1.422(14) . ?
C45 C46 1.419(11) . ?
C45 C47 1.410(14) . ?
C47 H47 0.9500 . ?
C47 C48 1.353(14) . ?
C047 H047 0.9500 . ?
C047 C102 1.389(15) . ?
C047 C103 1.395(12) . ?
C48 H48 0.9500 . ?
C48 C49 1.388(11) . ?
C49 H49 0.9500 . ?
C50 H50A 0.9800 . ?
C50 H50B 0.9800 . ?
C50 H50C 0.9800 . ?
C51 C52 1.394(10) . ?
C51 C56 1.388(10) . ?
C52 H52 0.9500 . ?
C52 C53 1.406(12) . ?
C53 H53 0.9500 . ?
C53 C54 1.363(12) . ?
C54 H54 0.9500 . ?
C54 C55 1.419(10) . ?
C55 C56 1.400(10) . ?
C55 C57 1.444(11) . ?
C57 H57 0.9500 . ?
C58 C59 1.378(12) . ?
C58 C63 1.420(11) . ?
C59 H59 0.9500 . ?
C59 C60 1.403(13) . ?
C60 H60 0.9500 . ?
C60 C61 1.374(15) . ?
C61 H61 0.9500 . ?
C61 C62 1.410(13) . ?
C62 C63 1.414(11) . ?
C62 C64 1.403(13) . ?
C64 H64 0.9500 . ?
C64 C65 1.366(13) . ?
C65 H65 0.9500 . ?
C65 C66 1.410(12) . ?
C66 H66 0.9500 . ?
C67 H67A 0.9800 . ?
C67 H67B 0.9800 . ?
C67 H67C 0.9800 . ?
C68 C69 1.369(10) . ?
C68 C73 1.411(9) . ?
C69 H69 0.9500 . ?
C69 C70 1.388(11) . ?
C70 H70 0.9500 . ?
C70 C71 1.370(11) . ?
C71 H71 0.9500 . ?
C71 C72 1.407(10) . ?
C72 C73 1.404(10) . ?
C72 C74 1.440(10) . ?
C74 H74 0.9500 . ?
C75 C76 1.358(11) . ?
C75 C80 1.422(10) . ?
C76 H76 0.9500 . ?
C76 C77 1.420(10) . ?
C77 H77 0.9500 . ?
C77 C78 1.347(12) . ?
C78 H78 0.9500 . ?
C78 C79 1.408(12) . ?
C79 C80 1.425(10) . ?
C79 C81 1.413(12) . ?
C81 H81 0.9500 . ?
C81 C82 1.362(13) . ?
C82 H82 0.9500 . ?
C82 C83 1.405(11) . ?
C83 H83 0.9500 . ?
C84 H84 0.9500 . ?
C84 C85 1.404(11) . ?
C84 C89 1.380(11) . ?
C85 H85 0.9500 . ?
C85 C86 1.379(12) . ?
C86 H86 0.9500 . ?
C86 C87 1.373(12) . ?
C87 H87 0.9500 . ?
C87 C88 1.394(11) . ?
C88 H88 0.9500 . ?
C88 C89 1.382(10) . ?
C89 C90 1.498(10) . ?
C90 C91 1.398(10) . ?
C91 H91 0.9500 . ?
C91 C92 1.403(10) . ?
C92 C93 1.502(10) . ?
C93 C94 1.405(11) . ?
C93 C98 1.380(11) . ?
C94 H94 0.9500 . ?
C94 C95 1.392(11) . ?
C95 H95 0.9500 . ?
C95 C96 1.399(14) . ?
C96 H96 0.9500 . ?
C96 C97 1.387(13) . ?
C97 H97 0.9500 . ?
C97 C98 1.389(11) . ?
C98 H98 0.9500 . ?
C99 H99 0.9500 . ?
C99 C100 1.394(13) . ?
C99 C103 1.360(13) . ?
C100 H100 0.9500 . ?
C100 C101 1.382(17) . ?
C101 H101 0.9500 . ?
C101 C102 1.400(18) . ?
C102 H102 0.9500 . ?
C103 C104 1.490(11) . ?
C104 C105 1.398(11) . ?
C105 H105 0.9500 . ?
C105 C106 1.379(11) . ?
C106 C107 1.496(10) . ?
C107 C108 1.397(12) . ?
C107 C112 1.369(13) . ?
C108 H108 0.9500 . ?
C108 C109 1.390(14) . ?
C109 H109 0.9500 . ?
C109 C110 1.348(19) . ?
C110 H110 0.9500 . ?
C110 C111 1.372(17) . ?
C111 H111 0.9500 . ?
C111 C112 1.384(13) . ?
C112 H112 0.9500 . ?
Cl1 O17 1.430(9) . ?
Cl1 O18 1.429(8) . ?
Cl1 O19 1.427(8) . ?
Cl1 O20 1.460(10) . ?
Cl2 O21 1.383(8) . ?
Cl2 O22 1.446(6) . ?
Cl2 O23 1.430(9) . ?
Cl2 O24 1.392(7) . ?
Cl3 C113 1.717(13) . ?
Cl4 C113 1.806(14) . ?
C113 H11G 0.9900 . ?
C113 H11H 0.9900 . ?
C115 H11A 0.9800 . ?
C115 H11B 0.9800 . ?
C115 H11C 0.9800 . ?
C115 O15 1.338(13) . ?
O15 H15 0.8400 . ?
O16 H16 0.8400 . ?
O16 C114 1.307(15) . ?
C114 H11D 0.9800 . ?
C114 H11E 0.9800 . ?
C114 H11F 0.9800 . ?

loop_
_smtbx_masks_void_nr
_smtbx_masks_void_average_x
_smtbx_masks_void_average_y
_smtbx_masks_void_average_z
_smtbx_masks_void_volume
_smtbx_masks_void_count_electrons
_smtbx_masks_void_content
1 -0.533 0.000 0.500 1006.1 489.1 ?
2 -0.419 0.500 0.000 1006.1 489.1 ?
3 0.378 0.565 0.670 17.3 1.9 ?
4 0.378 0.935 0.170 17.3 1.9 ?
5 0.622 0.065 0.830 17.3 1.5 ?
6 0.622 0.435 0.330 17.3 1.5 ?
